data_7158109
loop_
_publ_author_name
'Tsou, Yun-Jie'
'Guan, Ren-You'
'Han, Jeng-Liang'

_publ_section_title
;
 Enantioselective organocatalytic vinylogous aldol-cyclization cascade
 reaction of 3-alkylidene oxindoles with <i>o</i>-quinones.
;
_journal_issue 26
_journal_name_full 'Organic &amp; biomolecular chemistry'
_journal_page_first 5836
_journal_page_last 5843
_journal_paper_doi 10.1039/d1ob00888a
_journal_volume 19
_journal_year 2021
_chemical_absolute_configuration syn
_chemical_formula_moiety 'C28 H24 Br N O5'
_chemical_formula_sum 'C28 H24 Br N O5'
_chemical_formula_weight 534.39
_space_group_crystal_system orthorhombic
_space_group_IT_number 19
_space_group_name_Hall 'P 2ac 2ab'
_space_group_name_H-M_alt 'P 21 21 21'
_atom_sites_solution_hydrogens mixed
_audit_creation_date 2020-09-28
_audit_creation_method
;
Olex2 1.2-ac3
(compiled 2017.02.24 svn.r3390 for Rigaku Oxford Diffraction, GUI svn.r5318)
;
_audit_update_record
;
2020-09-29 deposited with the CCDC.	2021-06-01 downloaded from the CCDC.
;
_cell_angle_alpha 90
_cell_angle_beta 90
_cell_angle_gamma 90
_cell_formula_units_Z 4
_cell_length_a 7.2170(7)
_cell_length_b 15.0680(14)
_cell_length_c 23.762(2)
_cell_measurement_reflns_used 9940
_cell_measurement_temperature 150(2)
_cell_measurement_theta_max 25.88
_cell_measurement_theta_min 2.95
_cell_volume 2584.0(4)
_computing_molecular_graphics 'Olex2 (Dolomanov et al., 2009)'
_computing_publication_material 'Olex2 (Dolomanov et al., 2009)'
_computing_structure_refinement 'XL (Sheldrick, 2008)'
_computing_structure_solution 'SHELXT 2018/2 (Sheldrick, 2018)'
_diffrn_ambient_temperature 150.15
_diffrn_measured_fraction_theta_full 0.995
_diffrn_measured_fraction_theta_max 0.995
_diffrn_measurement_device_type 'Bruker APEX-II CCD'
_diffrn_measurement_method '\f and \w scans'
_diffrn_radiation_type MoK\a
_diffrn_radiation_wavelength 0.71075
_diffrn_reflns_av_R_equivalents 0.0539
_diffrn_reflns_av_unetI/netI 0.0408
_diffrn_reflns_Laue_measured_fraction_full 0.995
_diffrn_reflns_Laue_measured_fraction_max 0.995
_diffrn_reflns_limit_h_max 9
_diffrn_reflns_limit_h_min -9
_diffrn_reflns_limit_k_max 18
_diffrn_reflns_limit_k_min -18
_diffrn_reflns_limit_l_max 29
_diffrn_reflns_limit_l_min -29
_diffrn_reflns_number 40741
_diffrn_reflns_point_group_measured_fraction_full 0.996
_diffrn_reflns_point_group_measured_fraction_max 0.996
_diffrn_reflns_theta_full 25.243
_diffrn_reflns_theta_max 26.411
_diffrn_reflns_theta_min 2.905
_exptl_absorpt_coefficient_mu 1.628
_exptl_absorpt_correction_type multi-scan
_exptl_crystal_colour blue
_exptl_crystal_density_diffrn 1.374
_exptl_crystal_description BLOCK
_exptl_crystal_F_000 1096
_exptl_transmission_factor_max 0.987
_exptl_transmission_factor_min 0.253
_platon_squeeze_details
;
TITL g129qn_5br2_2_0m_a.res in P1 New:P212121
CELL    7.2170   15.0680   23.7620     90.00     90.00     90.00
SPGR P212121
# Solvent Accessible Volume =       112
# Electrons Found in S.A.V. =        11
# Note: Atoms in Void are Labelled as Cxxx and Qxxx for all Others
Q101 0.288 0.858 0.711 !       1.15 eA-3
Q102 0.945 0.362 0.892 !       0.90 eA-3
Q103 0.056 0.095 0.917 !       0.83 eA-3
C104 0.147 0.302 0.936 !       0.78 eA-3
Q105 0.663 0.812 0.572 !       0.65 eA-3
Q106 0.184 0.419 0.944 !       0.58 eA-3
Q107 0.265 0.684 0.494 !       0.58 eA-3
Q108 0.213 0.623 0.463 !       0.51 eA-3
;
_refine_diff_density_max 1.101
_refine_diff_density_min -0.588
_refine_diff_density_rms 0.089
_refine_ls_abs_structure_details
;
 Refined as an inversion twin.
;
_refine_ls_abs_structure_Flack 0.047(16)
_refine_ls_extinction_method none
_refine_ls_goodness_of_fit_ref 1.089
_refine_ls_hydrogen_treatment constr
_refine_ls_matrix_type full
_refine_ls_number_parameters 320
_refine_ls_number_reflns 5270
_refine_ls_number_restraints 0
_refine_ls_restrained_S_all 1.089
_refine_ls_R_factor_all 0.0589
_refine_ls_R_factor_gt 0.0547
_refine_ls_shift/su_max 0.000
_refine_ls_shift/su_mean 0.000
_refine_ls_structure_factor_coef Fsqd
_refine_ls_weighting_details 'w=1/[\s^2^(Fo^2^)+(0.0646P)^2^+4.6172P] where P=(Fo^2^+2Fc^2^)/3'
_refine_ls_weighting_scheme calc
_refine_ls_wR_factor_gt 0.1386
_refine_ls_wR_factor_ref 0.1442
_reflns_Friedel_coverage 0.753
_reflns_Friedel_fraction_full 0.998
_reflns_Friedel_fraction_max 0.998
_reflns_number_gt 4934
_reflns_number_total 5270
_reflns_threshold_expression 'I > 2\s(I)'
_cod_data_source_file d1ob00888a2.cif
_cod_data_source_block g129qn_5br2_2
_cod_depositor_comments
;
The following automatic conversions were performed:

data item '_exptl_absorpt_correction_type' value 'MULTI-SCAN' was
changed to 'multi-scan' in accordance with the
/home/data/users/saulius/crontab/automatic-downloads/rss-feeds/RSC/lib/dictionaries/cif_core.dic
dictionary named 'cif_core.dic' version 2.4.2 last updated on
2011-04-26.

Automatic conversion script
Id: cif_fix_values 7556 2019-12-06 15:28:31Z antanas 

 Adding full bibliography for 7158108--7158109.cif.
;
_cod_database_code 7158109
_shelx_shelxl_version_number 2018/3
_shelx_space_group_comment
;
The symmetry employed for this shelxl refinement is uniquely defined
by the following loop, which should always be used as a source of
symmetry information in preference to the above space-group names.
They are only intended as comments.
;
_olex2_refinement_description
;
1. Twinned data refinement
 Scales: 0.953(16)
 0.047(16)
2. Fixed Uiso
 At 1.2 times of:
  All C(H) groups, {H03H,H03I,H03J} of C03L, All C(H,H) groups, All N(H) groups
 At 1.5 times of:
  {H03E,H03F,H03G} of C03H, {H03K,H03L,H03M} of C03W, {H03A,H03B,H03C} of C039
3.a Riding coordinates:
 N00V(H00V), C03L(H03H,H03I,H03J)
3.b Secondary CH2 refined with riding coordinates:
 C00N(H00A,H00B)
3.c Aromatic/amide H refined with riding coordinates:
 C013(H013), C014(H014), C01W(H01W), C027(H027), C02D(H02D), C02R(H02R),
 C035(H035), C038(H038), C03B(H03D)
3.d Idealised Me refined as rotating group:
 C039(H03A,H03B,H03C), C03H(H03E,H03F,H03G), C03W(H03K,H03L,H03M)
;
_platon_squeeze_void_probe_radius 1.20
_olex2_submission_special_instructions 'No special instructions were received'

loop_
_space_group_symop_operation_xyz
'x, y, z'
'-x+1/2, -y, z+1/2'
'x+1/2, -y+1/2, -z'
'-x, y+1/2, -z+1/2'

loop_
_atom_site_label
_atom_site_type_symbol
_atom_site_fract_x
_atom_site_fract_y
_atom_site_fract_z
_atom_site_U_iso_or_equiv
_atom_site_adp_type
_atom_site_occupancy
_atom_site_site_symmetry_order
_atom_site_calc_flag
_atom_site_refinement_flags_posn
_atom_site_refinement_flags_adp
_atom_site_refinement_flags_occupancy
_atom_site_disorder_assembly
_atom_site_disorder_group
Br01 Br 0.58070(10) 0.45895(6) 0.09948(3) 0.0535(3) Uani 1 1 d . . . . .
O005 O 0.2403(5) 0.2421(2) 0.34098(15) 0.0190(7) Uani 1 1 d . . . . .
O00A O 0.4735(5) 0.2993(3) 0.29477(18) 0.0301(9) Uani 1 1 d . . . . .
O00E O 0.1092(6) 0.4043(2) 0.40741(17) 0.0323(9) Uani 1 1 d . . . . .
O01M O 0.0618(12) 0.6787(4) 0.2971(3) 0.080(2) Uani 1 1 d . . . . .
O02F O 0.0016(9) 0.6086(3) 0.3797(2) 0.0603(17) Uani 1 1 d . . . . .
N00V N 0.1883(8) 0.5438(3) 0.3184(2) 0.0348(11) Uani 1 1 d . . . . .
H00V H 0.201501 0.504940 0.345751 0.042 Uiso 1 1 d R . . . .
C00L C 0.1823(7) 0.3666(3) 0.2779(2) 0.0198(10) Uani 1 1 d . . . . .
C00N C -0.0798(7) 0.2835(3) 0.3197(2) 0.0201(10) Uani 1 1 d . . . . .
H00A H -0.195671 0.304619 0.337571 0.024 Uiso 1 1 calc R . . . .
H00B H -0.110555 0.231227 0.296268 0.024 Uiso 1 1 calc R . . . .
C00T C 0.0044(7) 0.1222(4) 0.4957(2) 0.0264(12) Uani 1 1 d . . . . .
C013 C 0.0738(8) 0.3041(4) 0.5223(2) 0.0284(11) Uani 1 1 d . . . . .
H013 H 0.094906 0.364598 0.531626 0.034 Uiso 1 1 calc R . . . .
C014 C 0.3671(7) 0.4192(4) 0.1963(2) 0.0268(12) Uani 1 1 d . . . . .
H014 H 0.366772 0.360254 0.182090 0.032 Uiso 1 1 calc R . . . .
C017 C 0.0769(7) 0.3251(3) 0.4140(2) 0.0210(10) Uani 1 1 d . . . . .
C019 C 0.0117(7) 0.1712(3) 0.3962(2) 0.0207(10) Uani 1 1 d . . . . .
C01B C 0.0596(7) 0.2772(4) 0.4676(2) 0.0231(11) Uani 1 1 d . . . . .
C01J C 0.2740(7) 0.4393(3) 0.2456(2) 0.0232(11) Uani 1 1 d . . . . .
C01Q C 0.0265(7) 0.1881(4) 0.4544(2) 0.0223(11) Uani 1 1 d . . . . .
C01T C -0.0021(8) 0.3562(4) 0.2826(2) 0.0245(11) Uani 1 1 d . . . . .
C01W C 0.0250(7) 0.1505(4) 0.5520(2) 0.0297(13) Uani 1 1 d . . . . .
H01W H 0.017295 0.108300 0.581628 0.036 Uiso 1 1 calc R . . . .
C022 C 0.3079(7) 0.3033(3) 0.3051(2) 0.0194(10) Uani 1 1 d . . . . .
C027 C -0.0328(7) 0.0885(4) 0.3782(2) 0.0242(11) Uani 1 1 d . . . . .
H027 H -0.045487 0.076105 0.339230 0.029 Uiso 1 1 calc R . . . .
C02C C 0.2788(8) 0.5252(4) 0.2671(2) 0.0286(12) Uani 1 1 d . . . . .
C02D C 0.4675(9) 0.5706(4) 0.1886(3) 0.0401(16) Uani 1 1 d . . . . .
H02D H 0.533973 0.615308 0.168882 0.048 Uiso 1 1 calc R . . . .
C02R C -0.0413(7) 0.0358(4) 0.4757(3) 0.0312(12) Uani 1 1 d . . . . .
H02R H -0.058855 -0.011377 0.501722 0.037 Uiso 1 1 calc R . . . .
C02X C 0.0558(7) 0.2562(3) 0.3650(2) 0.0178(9) Uani 1 1 d . . . . .
C032 C 0.4607(7) 0.4857(4) 0.1679(3) 0.0329(14) Uani 1 1 d . . . . .
C035 C -0.0602(8) 0.0203(4) 0.4194(3) 0.0315(12) Uani 1 1 d . . . . .
H035 H -0.092476 -0.037692 0.407081 0.038 Uiso 1 1 calc R . . . .
C038 C 0.0559(8) 0.2382(5) 0.5645(2) 0.0339(14) Uani 1 1 d . . . . .
H038 H 0.065641 0.255359 0.602893 0.041 Uiso 1 1 calc R . . . .
C039 C -0.1428(9) 0.4118(5) 0.2527(3) 0.0437(18) Uani 1 1 d . . . . .
H03A H -0.198976 0.453526 0.279293 0.066 Uiso 1 1 calc GR . . . .
H03B H -0.239207 0.373379 0.236824 0.066 Uiso 1 1 calc GR . . . .
H03C H -0.082420 0.444886 0.222261 0.066 Uiso 1 1 calc GR . . . .
C03B C 0.3775(9) 0.5908(4) 0.2382(3) 0.0352(14) Uani 1 1 d . . . . .
H03D H 0.382463 0.649514 0.252754 0.042 Uiso 1 1 calc R . . . .
C03C C 0.0812(14) 0.6172(4) 0.3294(3) 0.0517(19) Uani 1 1 d . . . . .
C03H C -0.0714(19) 0.7627(5) 0.4041(4) 0.084(3) Uani 1 1 d . . . . .
H03E H 0.051580 0.758408 0.421392 0.126 Uiso 1 1 calc GR . . . .
H03F H -0.152166 0.799054 0.427885 0.126 Uiso 1 1 calc GR . . . .
H03G H -0.060348 0.790126 0.366843 0.126 Uiso 1 1 calc GR . . . .
C03L C -0.3196(17) 0.6647(9) 0.3561(7) 0.106(5) Uani 1 1 d . . . . .
H03H H -0.383843 0.721887 0.353501 0.127 Uiso 1 1 d R . . . .
H03I H -0.405243 0.619627 0.370491 0.127 Uiso 1 1 d R . . . .
H03J H -0.275423 0.647147 0.318721 0.127 Uiso 1 1 d R . . . .
C03O C -0.1527(15) 0.6715(6) 0.3982(4) 0.069(3) Uani 1 1 d . . . . .
C03W C -0.196(2) 0.6355(8) 0.4562(5) 0.103(5) Uani 1 1 d . . . . .
H03K H -0.257843 0.577920 0.452689 0.154 Uiso 1 1 calc GR . . . .
H03L H -0.277055 0.677086 0.476087 0.154 Uiso 1 1 calc GR . . . .
H03M H -0.080235 0.628206 0.477370 0.154 Uiso 1 1 calc GR . . . .

loop_
_atom_site_aniso_label
_atom_site_aniso_U_11
_atom_site_aniso_U_22
_atom_site_aniso_U_33
_atom_site_aniso_U_23
_atom_site_aniso_U_13
_atom_site_aniso_U_12
Br01 0.0397(4) 0.0669(5) 0.0539(4) 0.0241(4) 0.0224(3) 0.0022(4)
O005 0.0117(16) 0.0203(17) 0.0250(18) 0.0047(14) 0.0027(13) 0.0019(13)
O00A 0.0132(18) 0.033(2) 0.044(2) 0.0108(18) 0.0058(16) 0.0021(15)
O00E 0.042(2) 0.0201(19) 0.034(2) -0.0042(16) 0.0019(19) -0.0021(17)
O01M 0.129(6) 0.044(3) 0.067(4) 0.027(3) 0.037(4) 0.039(4)
O02F 0.109(5) 0.031(3) 0.041(3) 0.008(2) 0.018(3) 0.016(3)
N00V 0.048(3) 0.020(2) 0.036(3) 0.011(2) -0.009(2) -0.004(2)
C00L 0.019(2) 0.017(2) 0.024(3) 0.0004(19) -0.002(2) 0.000(2)
C00N 0.014(2) 0.018(2) 0.028(3) 0.0068(19) -0.001(2) -0.001(2)
C00T 0.014(2) 0.034(3) 0.031(3) 0.008(2) 0.001(2) 0.002(2)
C013 0.016(2) 0.039(3) 0.031(3) -0.002(2) 0.003(2) 0.000(2)
C014 0.018(3) 0.030(3) 0.032(3) 0.009(2) 0.001(2) -0.001(2)
C017 0.016(2) 0.023(2) 0.025(2) -0.0024(19) 0.002(2) 0.002(2)
C019 0.013(2) 0.024(2) 0.025(3) 0.004(2) 0.002(2) -0.0007(18)
C01B 0.011(2) 0.032(3) 0.026(2) 0.000(2) 0.003(2) 0.004(2)
C01J 0.015(2) 0.024(3) 0.031(3) 0.010(2) -0.005(2) -0.0021(19)
C01Q 0.010(2) 0.030(3) 0.027(3) 0.003(2) 0.0008(18) 0.0007(19)
C01T 0.021(3) 0.023(3) 0.030(3) 0.007(2) -0.001(2) -0.001(2)
C01W 0.015(2) 0.046(4) 0.028(3) 0.011(3) 0.003(2) -0.002(2)
C022 0.015(2) 0.018(2) 0.025(2) -0.001(2) 0.000(2) -0.0014(19)
C027 0.026(3) 0.021(3) 0.025(2) 0.001(2) -0.002(2) 0.001(2)
C02C 0.029(3) 0.020(3) 0.037(3) 0.009(2) -0.009(2) -0.005(2)
C02D 0.029(3) 0.034(3) 0.057(4) 0.026(3) -0.011(3) -0.016(2)
C02R 0.025(3) 0.027(3) 0.042(3) 0.016(3) 0.004(2) 0.000(2)
C02X 0.013(2) 0.018(2) 0.022(2) 0.0016(18) 0.0029(19) 0.0015(18)
C032 0.016(3) 0.047(4) 0.036(3) 0.017(3) -0.001(2) -0.003(2)
C035 0.030(3) 0.019(3) 0.045(3) 0.003(2) 0.004(3) -0.002(2)
C038 0.021(3) 0.060(4) 0.021(3) 0.001(3) 0.004(2) 0.002(3)
C039 0.026(3) 0.042(4) 0.063(5) 0.030(3) -0.007(3) -0.004(3)
C03B 0.037(3) 0.025(3) 0.043(3) 0.016(3) -0.011(3) -0.012(2)
C03C 0.083(6) 0.027(3) 0.044(4) 0.001(3) 0.012(4) -0.005(4)
C03H 0.135(10) 0.039(4) 0.079(6) -0.004(4) 0.033(8) 0.014(6)
C03L 0.066(7) 0.093(9) 0.159(14) -0.029(9) -0.017(8) 0.020(6)
C03O 0.088(7) 0.046(4) 0.073(6) -0.002(4) 0.028(5) 0.011(4)
C03W 0.149(12) 0.074(7) 0.086(8) 0.009(6) 0.066(8) 0.022(8)

loop_
_atom_type_symbol
_atom_type_description
_atom_type_scat_dispersion_real
_atom_type_scat_dispersion_imag
_atom_type_scat_source
C C 0.0033 0.0016 'International Tables Vol C Tables 4.2.6.8 and 6.1.1.4'
H H 0.0000 0.0000 'International Tables Vol C Tables 4.2.6.8 and 6.1.1.4'
Br Br -0.2901 2.4595 'International Tables Vol C Tables 4.2.6.8 and 6.1.1.4'
N N 0.0061 0.0033 'International Tables Vol C Tables 4.2.6.8 and 6.1.1.4'
O O 0.0106 0.0060 'International Tables Vol C Tables 4.2.6.8 and 6.1.1.4'

loop_
_geom_angle_atom_site_label_1
_geom_angle_atom_site_label_2
_geom_angle_atom_site_label_3
_geom_angle
_geom_angle_site_symmetry_1
_geom_angle_site_symmetry_3
_geom_angle_publ_flag
C022 O005 C02X 118.5(4) . . ?
C03C O02F C03O 120.8(6) . . ?
C02C N00V H00V 117.1 . . ?
C03C N00V H00V 117.0 . . ?
C03C N00V C02C 125.9(5) . . ?
C01T C00L C01J 124.5(5) . . ?
C01T C00L C022 120.0(5) . . ?
C022 C00L C01J 115.5(4) . . ?
H00A C00N H00B 107.9 . . ?
C01T C00N H00A 109.2 . . ?
C01T C00N H00B 109.2 . . ?
C02X C00N H00A 109.2 . . ?
C02X C00N H00B 109.2 . . ?
C02X C00N C01T 111.8(4) . . ?
C01Q C00T C01W 115.9(5) . . ?
C01Q C00T C02R 116.0(5) . . ?
C01W C00T C02R 128.0(5) . . ?
C01B C013 H013 121.4 . . ?
C01B C013 C038 117.3(6) . . ?
C038 C013 H013 121.4 . . ?
C01J C014 H014 120.3 . . ?
C032 C014 H014 120.3 . . ?
C032 C014 C01J 119.4(6) . . ?
O00E C017 C01B 127.2(5) . . ?
O00E C017 C02X 124.7(4) . . ?
C01B C017 C02X 108.0(4) . . ?
C01Q C019 C02X 108.1(4) . . ?
C027 C019 C01Q 119.5(5) . . ?
C027 C019 C02X 132.4(5) . . ?
C013 C01B C017 132.2(5) . . ?
C013 C01B C01Q 120.7(5) . . ?
C01Q C01B C017 107.0(5) . . ?
C014 C01J C00L 119.3(5) . . ?
C014 C01J C02C 120.2(5) . . ?
C02C C01J C00L 120.3(5) . . ?
C00T C01Q C019 123.3(5) . . ?
C01B C01Q C00T 122.8(5) . . ?
C01B C01Q C019 113.9(5) . . ?
C00L C01T C00N 119.9(5) . . ?
C00L C01T C039 124.6(5) . . ?
C039 C01T C00N 115.5(5) . . ?
C00T C01W H01W 119.6 . . ?
C038 C01W C00T 120.9(5) . . ?
C038 C01W H01W 119.6 . . ?
O005 C022 C00L 120.0(4) . . ?
O00A C022 O005 116.6(5) . . ?
O00A C022 C00L 123.3(5) . . ?
C019 C027 H027 120.7 . . ?
C019 C027 C035 118.5(5) . . ?
C035 C027 H027 120.7 . . ?
C01J C02C N00V 119.4(5) . . ?
C01J C02C C03B 119.3(6) . . ?
C03B C02C N00V 121.3(5) . . ?
C032 C02D H02D 120.2 . . ?
C032 C02D C03B 119.7(5) . . ?
C03B C02D H02D 120.2 . . ?
C00T C02R H02R 119.8 . . ?
C035 C02R C00T 120.4(5) . . ?
C035 C02R H02R 119.8 . . ?
O005 C02X C00N 110.5(4) . . ?
O005 C02X C017 107.3(4) . . ?
O005 C02X C019 105.0(4) . . ?
C00N C02X C017 114.3(4) . . ?
C00N C02X C019 116.3(4) . . ?
C019 C02X C017 102.6(4) . . ?
C014 C032 Br01 119.3(5) . . ?
C02D C032 Br01 119.5(5) . . ?
C02D C032 C014 121.2(6) . . ?
C027 C035 H035 118.9 . . ?
C02R C035 C027 122.2(5) . . ?
C02R C035 H035 118.9 . . ?
C013 C038 H038 118.8 . . ?
C01W C038 C013 122.4(5) . . ?
C01W C038 H038 118.8 . . ?
C01T C039 H03A 109.5 . . ?
C01T C039 H03B 109.5 . . ?
C01T C039 H03C 109.5 . . ?
H03A C039 H03B 109.5 . . ?
H03A C039 H03C 109.5 . . ?
H03B C039 H03C 109.5 . . ?
C02C C03B H03D 119.9 . . ?
C02D C03B C02C 120.2(6) . . ?
C02D C03B H03D 119.9 . . ?
O01M C03C O02F 126.3(8) . . ?
O01M C03C N00V 124.0(7) . . ?
O02F C03C N00V 109.6(6) . . ?
H03E C03H H03F 109.5 . . ?
H03E C03H H03G 109.5 . . ?
H03F C03H H03G 109.5 . . ?
C03O C03H H03E 109.5 . . ?
C03O C03H H03F 109.5 . . ?
C03O C03H H03G 109.5 . . ?
H03H C03L H03I 109.5 . . ?
H03H C03L H03J 109.5 . . ?
H03I C03L H03J 109.5 . . ?
C03O C03L H03H 110.3 . . ?
C03O C03L H03I 107.9 . . ?
C03O C03L H03J 110.2 . . ?
O02F C03O C03L 109.7(8) . . ?
C03H C03O O02F 108.1(8) . . ?
C03H C03O C03L 114.8(10) . . ?
C03H C03O C03W 108.8(9) . . ?
C03W C03O O02F 100.9(8) . . ?
C03W C03O C03L 113.5(11) . . ?
C03O C03W H03K 109.5 . . ?
C03O C03W H03L 109.5 . . ?
C03O C03W H03M 109.5 . . ?
H03K C03W H03L 109.5 . . ?
H03K C03W H03M 109.5 . . ?
H03L C03W H03M 109.5 . . ?

loop_
_geom_bond_atom_site_label_1
_geom_bond_atom_site_label_2
_geom_bond_distance
_geom_bond_site_symmetry_2
_geom_bond_publ_flag
Br01 C032 1.886(6) . ?
O005 C022 1.347(6) . ?
O005 C02X 1.464(6) . ?
O00A C022 1.221(6) . ?
O00E C017 1.225(6) . ?
O01M C03C 1.212(8) . ?
O02F C03C 1.332(9) . ?
O02F C03O 1.527(10) . ?
N00V H00V 0.8802 . ?
N00V C02C 1.410(8) . ?
N00V C03C 1.374(10) . ?
C00L C01J 1.493(7) . ?
C00L C01T 1.345(7) . ?
C00L C022 1.466(7) . ?
C00N H00A 0.9900 . ?
C00N H00B 0.9900 . ?
C00N C01T 1.515(7) . ?
C00N C02X 1.511(7) . ?
C00T C01Q 1.405(8) . ?
C00T C01W 1.412(8) . ?
C00T C02R 1.426(9) . ?
C013 H013 0.9500 . ?
C013 C01B 1.366(8) . ?
C013 C038 1.419(8) . ?
C014 H014 0.9500 . ?
C014 C01J 1.385(8) . ?
C014 C032 1.385(8) . ?
C017 C01B 1.470(7) . ?
C017 C02X 1.567(7) . ?
C019 C01Q 1.411(8) . ?
C019 C027 1.355(7) . ?
C019 C02X 1.514(7) . ?
C01B C01Q 1.399(8) . ?
C01J C02C 1.391(8) . ?
C01T C039 1.496(8) . ?
C01W H01W 0.9500 . ?
C01W C038 1.373(10) . ?
C027 H027 0.9500 . ?
C027 C035 1.433(8) . ?
C02C C03B 1.400(8) . ?
C02D H02D 0.9500 . ?
C02D C032 1.372(10) . ?
C02D C03B 1.380(10) . ?
C02R H02R 0.9500 . ?
C02R C035 1.365(9) . ?
C035 H035 0.9500 . ?
C038 H038 0.9500 . ?
C039 H03A 0.9800 . ?
C039 H03B 0.9800 . ?
C039 H03C 0.9800 . ?
C03B H03D 0.9500 . ?
C03H H03E 0.9800 . ?
C03H H03F 0.9800 . ?
C03H H03G 0.9800 . ?
C03H C03O 1.501(13) . ?
C03L H03H 0.9804 . ?
C03L H03I 0.9799 . ?
C03L H03J 0.9803 . ?
C03L C03O 1.568(17) . ?
C03O C03W 1.514(14) . ?
C03W H03K 0.9800 . ?
C03W H03L 0.9800 . ?
C03W H03M 0.9800 . ?

loop_
_geom_torsion_atom_site_label_1
_geom_torsion_atom_site_label_2
_geom_torsion_atom_site_label_3
_geom_torsion_atom_site_label_4
_geom_torsion
_geom_torsion_site_symmetry_1
_geom_torsion_site_symmetry_2
_geom_torsion_site_symmetry_3
_geom_torsion_site_symmetry_4
_geom_torsion_publ_flag
O00E C017 C01B C013 -0.2(10) . . . . ?
O00E C017 C01B C01Q -178.7(5) . . . . ?
O00E C017 C02X O005 71.3(6) . . . . ?
O00E C017 C02X C00N -51.6(7) . . . . ?
O00E C017 C02X C019 -178.3(5) . . . . ?
N00V C02C C03B C02D 178.9(5) . . . . ?
C00L C01J C02C N00V -3.1(8) . . . . ?
C00L C01J C02C C03B 175.2(5) . . . . ?
C00T C01W C038 C013 -1.8(9) . . . . ?
C00T C02R C035 C027 0.9(9) . . . . ?
C013 C01B C01Q C00T 0.6(8) . . . . ?
C013 C01B C01Q C019 178.8(5) . . . . ?
C014 C01J C02C N00V -177.9(5) . . . . ?
C014 C01J C02C C03B 0.4(8) . . . . ?
C017 C01B C01Q C00T 179.4(5) . . . . ?
C017 C01B C01Q C019 -2.5(6) . . . . ?
C019 C027 C035 C02R -0.6(8) . . . . ?
C01B C013 C038 C01W -0.2(8) . . . . ?
C01B C017 C02X O005 -106.1(4) . . . . ?
C01B C017 C02X C00N 131.0(5) . . . . ?
C01B C017 C02X C019 4.3(5) . . . . ?
C01J C00L C01T C00N -175.8(5) . . . . ?
C01J C00L C01T C039 4.8(10) . . . . ?
C01J C00L C022 O005 171.5(4) . . . . ?
C01J C00L C022 O00A -12.6(8) . . . . ?
C01J C014 C032 Br01 -178.0(4) . . . . ?
C01J C014 C032 C02D 2.0(8) . . . . ?
C01J C02C C03B C02D 0.6(9) . . . . ?
C01Q C00T C01W C038 2.9(8) . . . . ?
C01Q C00T C02R C035 0.4(8) . . . . ?
C01Q C019 C027 C035 -1.1(8) . . . . ?
C01Q C019 C02X O005 106.4(4) . . . . ?
C01Q C019 C02X C00N -131.1(4) . . . . ?
C01Q C019 C02X C017 -5.7(5) . . . . ?
C01T C00L C01J C014 -110.1(6) . . . . ?
C01T C00L C01J C02C 75.1(7) . . . . ?
C01T C00L C022 O005 -9.2(8) . . . . ?
C01T C00L C022 O00A 166.7(6) . . . . ?
C01T C00N C02X O005 -47.3(6) . . . . ?
C01T C00N C02X C017 73.9(5) . . . . ?
C01T C00N C02X C019 -166.9(4) . . . . ?
C01W C00T C01Q C019 179.6(5) . . . . ?
C01W C00T C01Q C01B -2.4(7) . . . . ?
C01W C00T C02R C035 178.4(6) . . . . ?
C022 O005 C02X C00N 46.2(5) . . . . ?
C022 O005 C02X C017 -79.0(5) . . . . ?
C022 O005 C02X C019 172.4(4) . . . . ?
C022 C00L C01J C014 69.2(6) . . . . ?
C022 C00L C01J C02C -105.7(6) . . . . ?
C022 C00L C01T C00N 4.9(8) . . . . ?
C022 C00L C01T C039 -174.5(6) . . . . ?
C027 C019 C01Q C00T 2.6(8) . . . . ?
C027 C019 C01Q C01B -175.6(5) . . . . ?
C027 C019 C02X O005 -72.4(7) . . . . ?
C027 C019 C02X C00N 50.1(8) . . . . ?
C027 C019 C02X C017 175.5(5) . . . . ?
C02C N00V C03C O01M -5.3(14) . . . . ?
C02C N00V C03C O02F 173.4(6) . . . . ?
C02R C00T C01Q C019 -2.2(7) . . . . ?
C02R C00T C01Q C01B 175.8(5) . . . . ?
C02R C00T C01W C038 -175.0(5) . . . . ?
C02X O005 C022 O00A 165.7(5) . . . . ?
C02X O005 C022 C00L -18.1(7) . . . . ?
C02X C00N C01T C00L 23.8(7) . . . . ?
C02X C00N C01T C039 -156.8(5) . . . . ?
C02X C017 C01B C013 177.2(6) . . . . ?
C02X C017 C01B C01Q -1.3(5) . . . . ?
C02X C019 C01Q C00T -176.4(5) . . . . ?
C02X C019 C01Q C01B 5.4(6) . . . . ?
C02X C019 C027 C035 177.6(5) . . . . ?
C032 C014 C01J C00L -176.5(5) . . . . ?
C032 C014 C01J C02C -1.7(8) . . . . ?
C032 C02D C03B C02C -0.3(9) . . . . ?
C038 C013 C01B C017 -177.6(6) . . . . ?
C038 C013 C01B C01Q 0.7(8) . . . . ?
C03B C02D C032 Br01 179.0(5) . . . . ?
C03B C02D C032 C014 -1.0(9) . . . . ?
C03C O02F C03O C03H -66.0(11) . . . . ?
C03C O02F C03O C03L 59.9(11) . . . . ?
C03C O02F C03O C03W 179.9(9) . . . . ?
C03C N00V C02C C01J -137.1(7) . . . . ?
C03C N00V C02C C03B 44.6(9) . . . . ?
C03O O02F C03C O01M 10.2(15) . . . . ?
C03O O02F C03C N00V -168.4(7) . . . . ?

loop_
_platon_squeeze_void_nr
_platon_squeeze_void_average_x
_platon_squeeze_void_average_y
_platon_squeeze_void_average_z
_platon_squeeze_void_volume
_platon_squeeze_void_count_electrons
_platon_squeeze_void_content
1 0.147 0.309 0.950 28 3 ' '
2 0.353 0.691 0.450 29 3 ' '
3 0.646 0.191 0.050 29 3 ' '
4 0.853 0.809 0.550 29 3 ' '

loop_
_twin_individual_id
_twin_individual_mass_fraction_refined
1 0.953(16)
2 0.047(16)
